data_1529928
loop_
_publ_author_name
'Figgis, B.N.'
'Williams, G.A.'
'Reynolds, P.A.'
'Lehner, N.'

_publ_section_title
;
 The crystal structure of deuterated trans-tetraamminedinitronickel(II) at
 4.2 K by neutron diffraction
;
_journal_name_full 'Australian Journal of Chemistry'
_journal_page_first 993
_journal_page_last 999
_journal_volume 34
_journal_year 1981
_chemical_formula_sum 'D12 N6 Ni O4'
_chemical_name_systematic 'Ni (N D3)4 (N O2)2'
_space_group_IT_number 12
_symmetry_space_group_name_Hall '-C 2y'
_symmetry_space_group_name_H-M 'C 1 2/m 1'
_cell_angle_alpha 90
_cell_angle_beta 114.82
_cell_angle_gamma 90
_cell_formula_units_Z 2
_cell_length_a 10.58
_cell_length_b 6.72
_cell_length_c 5.863
_cell_volume 378.342
_citation_journal_id_ASTM AJCHAS
_cod_data_source_file Figgis_AJCHAS_1981_714.cif
_cod_data_source_block D12N6Ni1O4
_cod_original_cell_volume 378.3416
_cod_original_formula_sum 'D12 N6 Ni1 O4'
_cod_database_code 1529928

loop_
_symmetry_equiv_pos_as_xyz
x,y,z
-x,y,-z
-x,-y,-z
x,-y,z
x+1/2,y+1/2,z
-x+1/2,y+1/2,-z
-x+1/2,-y+1/2,-z
x+1/2,-y+1/2,z

loop_
_atom_site_label
_atom_site_type_symbol
_atom_site_fract_x
_atom_site_fract_y
_atom_site_fract_z
_atom_site_occupancy
_atom_site_U_iso_or_equiv
D3 D+1 -0.0164 0.3098 0.2573 1 0.0
Ni1 Ni+2 0 0 0 1 0.0
N2 N-3 0.0654 0.2256 0.2731 1 0.0
D2 D+1 0.1398 0.3169 0.2519 1 0.0
N1 N+3 0.2001 0 -0.0063 1 0.0
D1 D+1 0.108 0.1758 0.4493 1 0.0
O1 O-2 0.309 0 0.1911 1 0.0
O2 O-2 0.2134 0 -0.209 1 0.0
